data_4064003
loop_
_publ_author_name
'Poulain, Aur\'elie'
'Canseco-Gonzalez, Daniel'
'Hynes-Roche, Rachel'
'M\"uller-Bunz, Helge'
'Schuster, Oliver'
'Stoeckli-Evans, Helen'
'Neels, Antonia'
'Albrecht, Martin'

_publ_section_title
;
 Synthesis and Tunability of Abnormal 1,2,3-Triazolylidene Palladium and
 Rhodium Complexes
;
_journal_issue 5
_journal_name_full Organometallics
_journal_page_first 1021
_journal_paper_doi 10.1021/om101076u
_journal_volume 30
_journal_year 2011
_chemical_formula_sum 'C13 H16 I N3 Pd'
_chemical_formula_weight 447.59
_chemical_name_systematic
;
 ?
;
_space_group_IT_number 2
_symmetry_cell_setting triclinic
_symmetry_Int_Tables_number 2
_symmetry_space_group_name_Hall '-P 1'
_symmetry_space_group_name_H-M 'P -1'
_atom_sites_solution_hydrogens geom
_atom_sites_solution_primary direct
_atom_sites_solution_secondary difmap
_audit_creation_date 2010-09-22T16:44:30-00:00
_audit_creation_method 'WinGX routine CIF_UPDATE'
_cell_angle_alpha 73.253(7)
_cell_angle_beta 66.849(7)
_cell_angle_gamma 87.828(7)
_cell_formula_units_Z 6
_cell_length_a 12.4522(11)
_cell_length_b 12.7285(11)
_cell_length_c 15.3977(14)
_cell_measurement_reflns_used 21680
_cell_measurement_temperature 100
_cell_measurement_theta_max 26.15
_cell_measurement_theta_min 1.5
_cell_volume 2140.9(4)
_computing_cell_refinement 'STOE X-AREA'
_computing_data_collection 'STOE X-AREA'
_computing_data_reduction 'STOE X-RED'
_computing_structure_refinement 'SHELXL-97 (Sheldrick, 2008)'
_diffrn_ambient_temperature 100
_diffrn_detector 'image plate (34 cm diameter)'
_diffrn_detector_area_resol_mean 6.67
_diffrn_measured_fraction_theta_full 0.95
_diffrn_measured_fraction_theta_max 0.95
_diffrn_measurement_device '2-circle goniometer'
_diffrn_measurement_device_type 'STOE IPDS 2T'
_diffrn_measurement_method 'rotation method'
_diffrn_radiation_monochromator graphite
_diffrn_radiation_type MoK\a
_diffrn_radiation_wavelength 0.71073
_diffrn_reflns_av_unetI/netI 0.0105
_diffrn_reflns_limit_h_max 15
_diffrn_reflns_limit_h_min -14
_diffrn_reflns_limit_k_max 15
_diffrn_reflns_limit_k_min -14
_diffrn_reflns_limit_l_max 18
_diffrn_reflns_limit_l_min 0
_diffrn_reflns_number 7982
_diffrn_reflns_theta_full 25.98
_diffrn_reflns_theta_max 25.98
_diffrn_reflns_theta_min 1.51
_diffrn_source 'sealed X-ray tube, 12 x 0.4 mm long-fine focus'
_exptl_absorpt_coefficient_mu 3.449
_exptl_absorpt_correction_T_max 0.4718
_exptl_absorpt_correction_T_min 0.1822
_exptl_absorpt_correction_type numerical
_exptl_crystal_colour grey
_exptl_crystal_density_diffrn 2.083
_exptl_crystal_density_method 'not measured'
_exptl_crystal_description 'lanceolate blocks'
_exptl_crystal_F_000 1284
_exptl_crystal_size_max 0.5
_exptl_crystal_size_mid 0.2
_exptl_crystal_size_min 0.07
_refine_diff_density_max 1.117
_refine_diff_density_min -2.099
_refine_diff_density_rms 0.22
_refine_ls_extinction_method none
_refine_ls_goodness_of_fit_ref 1.068
_refine_ls_hydrogen_treatment riding
_refine_ls_matrix_type full
_refine_ls_number_parameters 493
_refine_ls_number_reflns 7982
_refine_ls_number_restraints 0
_refine_ls_restrained_S_all 1.068
_refine_ls_R_factor_all 0.0666
_refine_ls_R_factor_gt 0.0627
_refine_ls_shift/su_max 0.001
_refine_ls_shift/su_mean 0
_refine_ls_structure_factor_coef Fsqd
_refine_ls_weighting_details 'calc w=1/[\s^2^(Fo^2^)+(0.1189P)^2^+10.9512P] where P=(Fo^2^+2Fc^2^)/3'
_refine_ls_weighting_scheme calc
_refine_ls_wR_factor_gt 0.1734
_refine_ls_wR_factor_ref 0.1769
_reflns_number_gt 7154
_reflns_number_total 7982
_reflns_threshold_expression >2\s(I)
_cod_data_source_file om101076u_si_002.cif
_cod_data_source_block complex-5e
_cod_original_cell_volume 2140.9(3)
_cod_original_sg_symbol_H-M P-1
_cod_database_code 4064003

loop_
_symmetry_equiv_pos_as_xyz
'x, y, z'
'-x, -y, -z'

loop_
_atom_site_label
_atom_site_type_symbol
_atom_site_fract_x
_atom_site_fract_y
_atom_site_fract_z
_atom_site_U_iso_or_equiv
_atom_site_adp_type
_atom_site_occupancy
_atom_site_symmetry_multiplicity
_atom_site_calc_flag
_atom_site_refinement_flags
I3 I 0.64261(6) 0.53398(5) 0.12163(5) 0.04805(18) Uani 1 1 d .
I2 I 0.34462(6) 0.58491(5) 0.27294(5) 0.05062(19) Uani 1 1 d .
Pd2 Pd 0.46423(6) 0.62979(5) 0.07949(5) 0.03658(18) Uani 1 1 d .
Pd3 Pd 0.55073(6) 0.58482(5) 0.29128(4) 0.03508(17) Uani 1 1 d .
N303 N 0.4306(6) 0.6765(6) 0.5524(5) 0.0355(14) Uani 1 1 d .
N302 N 0.5464(7) 0.6870(6) 0.5211(5) 0.0391(15) Uani 1 1 d .
N301 N 0.5822(6) 0.6568(5) 0.4377(5) 0.0357(14) Uani 1 1 d .
C201 C 0.5418(7) 0.6643(6) -0.0684(7) 0.0377(17) Uani 1 1 d .
N201 N 0.4744(6) 0.7210(5) -0.1136(5) 0.0347(14) Uani 1 1 d .
N202 N 0.5224(7) 0.7494(6) -0.2114(5) 0.0408(15) Uani 1 1 d .
C306 C 0.9174(8) 0.6190(7) 0.2530(7) 0.048(2) Uani 1 1 d .
H306 H 0.9917 0.6071 0.2119 0.057 Uiso 1 1 calc R
N203 N 0.6258(7) 0.7115(6) -0.2300(6) 0.0423(16) Uani 1 1 d .
C305 C 0.8206(8) 0.5937(7) 0.2371(7) 0.0415(18) Uani 1 1 d .
H305 H 0.8314 0.5674 0.1841 0.05 Uiso 1 1 calc R
C211 C 0.7526(8) 0.6047(7) -0.1504(7) 0.045(2) Uani 1 1 d .
H21A H 0.7842 0.5822 -0.2101 0.054 Uiso 1 1 calc R
H21B H 0.7351 0.5389 -0.0945 0.054 Uiso 1 1 calc R
C308 C 0.7929(8) 0.6786(7) 0.3918(7) 0.0405(18) Uani 1 1 d .
H308 H 0.7829 0.7097 0.4419 0.049 Uiso 1 1 calc R
C206 C 0.1544(8) 0.7976(8) 0.0629(8) 0.051(2) Uani 1 1 d .
H206 H 0.0837 0.8154 0.1047 0.061 Uiso 1 1 calc R
C207 C 0.1826(8) 0.8292(7) -0.0374(9) 0.051(2) Uani 1 1 d .
H207 H 0.1316 0.8678 -0.0632 0.061 Uiso 1 1 calc R
C212 C 0.8477(8) 0.6818(8) -0.1514(7) 0.0441(19) Uani 1 1 d .
H21C H 0.8719 0.7438 -0.2111 0.053 Uiso 1 1 calc R
H21D H 0.8142 0.7103 -0.0951 0.053 Uiso 1 1 calc R
C208 C 0.2895(8) 0.8021(7) -0.1001(7) 0.0447(19) Uani 1 1 d .
H208 H 0.3101 0.8214 -0.168 0.054 Uiso 1 1 calc R
C301 C 0.4930(7) 0.6262(7) 0.4154(6) 0.0360(16) Uani 1 1 d .
C204 C 0.3362(7) 0.7121(7) 0.0430(7) 0.0413(18) Uani 1 1 d .
C304 C 0.7067(7) 0.6073(6) 0.2994(6) 0.0374(17) Uani 1 1 d .
C311 C 0.2639(8) 0.6197(7) 0.5171(7) 0.0434(19) Uani 1 1 d .
H31A H 0.2535 0.5617 0.4911 0.052 Uiso 1 1 calc R
H31B H 0.2215 0.5944 0.5884 0.052 Uiso 1 1 calc R
C312 C 0.2110(9) 0.7211(7) 0.4754(9) 0.052(2) Uani 1 1 d .
H31C H 0.2649 0.7577 0.408 0.063 Uiso 1 1 calc R
H31D H 0.2024 0.7716 0.5139 0.063 Uiso 1 1 calc R
C205 C 0.2312(8) 0.7382(8) 0.1039(8) 0.050(2) Uani 1 1 d .
H205 H 0.2103 0.7173 0.1719 0.06 Uiso 1 1 calc R
C303 C 0.6988(7) 0.6488(6) 0.3776(6) 0.0348(16) Uani 1 1 d .
C209 C 0.7065(9) 0.7282(8) -0.3332(7) 0.050(2) Uani 1 1 d .
H20A H 0.722 0.6581 -0.3452 0.075 Uiso 1 1 calc R
H20B H 0.7786 0.7664 -0.3459 0.075 Uiso 1 1 calc R
H20C H 0.6717 0.771 -0.3762 0.075 Uiso 1 1 calc R
C302 C 0.3935(8) 0.6392(7) 0.4931(6) 0.0371(17) Uani 1 1 d .
C307 C 0.9047(8) 0.6618(8) 0.3298(7) 0.047(2) Uani 1 1 d .
H307 H 0.9702 0.679 0.3397 0.057 Uiso 1 1 calc R
C202 C 0.6435(8) 0.6558(7) -0.1442(7) 0.0416(18) Uani 1 1 d .
C213 C 0.9535(9) 0.6227(10) -0.1472(9) 0.057(2) Uani 1 1 d .
H21E H 0.9876 0.5958 -0.2043 0.068 Uiso 1 1 calc R
H21F H 0.9284 0.5594 -0.0885 0.068 Uiso 1 1 calc R
C203 C 0.3633(7) 0.7462(6) -0.0586(6) 0.0363(17) Uani 1 1 d .
C214 C 1.0466(10) 0.6939(12) -0.1453(11) 0.076(4) Uani 1 1 d .
H21G H 1.0753 0.7545 -0.2049 0.114 Uiso 1 1 calc R
H21H H 1.1101 0.6508 -0.1404 0.114 Uiso 1 1 calc R
H21I H 1.0135 0.7215 -0.0892 0.114 Uiso 1 1 calc R
C313 C 0.0920(12) 0.6967(12) 0.4753(16) 0.107(7) Uani 1 1 d .
H31E H 0.0623 0.7668 0.4542 0.129 Uiso 1 1 calc R
H31F H 0.1053 0.6604 0.425 0.129 Uiso 1 1 calc R
C309 C 0.3600(8) 0.7033(7) 0.6419(6) 0.0420(18) Uani 1 1 d .
H30A H 0.4101 0.7234 0.6697 0.063 Uiso 1 1 calc R
H30B H 0.3076 0.6405 0.6887 0.063 Uiso 1 1 calc R
H30C H 0.3154 0.7639 0.6269 0.063 Uiso 1 1 calc R
C314 C 0.0071(14) 0.6361(17) 0.558(2) 0.160(12) Uani 1 1 d .
H31G H 0.0342 0.5663 0.5814 0.24 Uiso 1 1 calc R
H31H H -0.0601 0.6247 0.545 0.24 Uiso 1 1 calc R
H31I H -0.0139 0.6738 0.6075 0.24 Uiso 1 1 calc R
I1 I 0.57790(5) 1.02326(5) 0.57263(4) 0.04208(17) Uani 1 1 d .
Pd1 Pd 0.64817(5) 0.97832(5) 0.40164(4) 0.03308(17) Uani 1 1 d .
N2 N 0.8779(6) 0.9064(6) 0.1557(5) 0.0397(15) Uani 1 1 d .
N3 N 0.7830(7) 0.8809(6) 0.1439(6) 0.0445(17) Uani 1 1 d .
C1 C 0.7108(7) 0.9351(6) 0.2782(6) 0.0336(16) Uani 1 1 d .
C12 C 0.5176(8) 0.9759(6) 0.1609(6) 0.0382(17) Uani 1 1 d .
H12A H 0.5071 1.031 0.1952 0.046 Uiso 1 1 calc R
H12B H 0.5748 1.0071 0.0937 0.046 Uiso 1 1 calc R
C9 C 0.8011(10) 0.8386(8) 0.0602(7) 0.053(2) Uani 1 1 d .
H9A H 0.8818 0.8537 0.0148 0.079 Uiso 1 1 calc R
H9B H 0.7524 0.8739 0.027 0.079 Uiso 1 1 calc R
H9C H 0.7808 0.7605 0.0842 0.079 Uiso 1 1 calc R
C11 C 0.5641(8) 0.8724(6) 0.2139(7) 0.0405(18) Uani 1 1 d .
H11A H 0.5077 0.8433 0.2818 0.049 Uiso 1 1 calc R
H11B H 0.5704 0.8162 0.1814 0.049 Uiso 1 1 calc R
C13 C 0.4035(7) 0.9467(6) 0.1589(6) 0.0368(17) Uani 1 1 d .
H13A H 0.3467 0.9147 0.2261 0.044 Uiso 1 1 calc R
H13B H 0.4144 0.8917 0.1244 0.044 Uiso 1 1 calc R
C2 C 0.6820(7) 0.8962(6) 0.2142(6) 0.0360(17) Uani 1 1 d .
C14 C 0.3553(8) 1.0467(8) 0.1079(8) 0.052(2) Uani 1 1 d .
H14A H 0.3396 1.0993 0.1442 0.078 Uiso 1 1 calc R
H14B H 0.2842 1.0239 0.1055 0.078 Uiso 1 1 calc R
H14C H 0.412 1.0797 0.0418 0.078 Uiso 1 1 calc R
C3 C 0.8957(7) 0.9707(6) 0.2839(6) 0.0363(17) Uani 1 1 d .
C8 C 1.0166(8) 0.9765(8) 0.2475(7) 0.046(2) Uani 1 1 d .
H8 H 1.0608 0.9568 0.1908 0.055 Uiso 1 1 calc R
C5 C 0.8786(8) 1.0282(7) 0.4212(7) 0.0435(19) Uani 1 1 d .
H5 H 0.8347 1.0432 0.4803 0.052 Uiso 1 1 calc R
C6 C 1.0011(9) 1.0402(9) 0.3829(8) 0.057(2) Uani 1 1 d .
H6 H 1.0373 1.0674 0.4155 0.069 Uiso 1 1 calc R
C7 C 1.0693(8) 1.0134(9) 0.2995(7) 0.053(2) Uani 1 1 d .
H7 H 1.1506 1.0196 0.2775 0.063 Uiso 1 1 calc R
N1 N 0.8301(6) 0.9372(5) 0.2371(5) 0.0350(14) Uani 1 1 d .
C4 C 0.8224(7) 0.9938(7) 0.3703(6) 0.0372(17) Uani 1 1 d .

loop_
_atom_site_aniso_label
_atom_site_aniso_U_11
_atom_site_aniso_U_22
_atom_site_aniso_U_33
_atom_site_aniso_U_23
_atom_site_aniso_U_13
_atom_site_aniso_U_12
I3 0.0568(4) 0.0462(3) 0.0491(3) -0.0132(3) -0.0304(3) 0.0086(3)
I2 0.0554(4) 0.0552(4) 0.0481(3) -0.0139(3) -0.0285(3) 0.0014(3)
Pd2 0.0394(4) 0.0321(3) 0.0419(3) -0.0085(2) -0.0216(3) 0.0023(2)
Pd3 0.0439(4) 0.0291(3) 0.0362(3) -0.0057(2) -0.0231(3) 0.0042(2)
N303 0.037(4) 0.038(3) 0.035(3) -0.006(3) -0.022(3) 0.012(3)
N302 0.053(4) 0.036(3) 0.042(4) -0.015(3) -0.032(3) 0.013(3)
N301 0.049(4) 0.028(3) 0.034(3) -0.003(2) -0.027(3) 0.008(3)
C201 0.035(4) 0.032(4) 0.053(5) -0.016(3) -0.023(4) 0.014(3)
N201 0.037(4) 0.027(3) 0.046(4) -0.009(3) -0.024(3) 0.003(3)
N202 0.045(4) 0.038(4) 0.040(4) -0.012(3) -0.017(3) 0.008(3)
C306 0.037(5) 0.039(4) 0.060(6) -0.004(4) -0.020(4) 0.009(4)
N203 0.044(4) 0.041(4) 0.046(4) -0.014(3) -0.021(3) 0.010(3)
C305 0.042(5) 0.033(4) 0.042(4) -0.004(3) -0.014(4) 0.005(3)
C211 0.048(5) 0.042(4) 0.051(5) -0.021(4) -0.021(4) 0.012(4)
C308 0.041(5) 0.032(4) 0.048(5) -0.007(3) -0.020(4) -0.001(3)
C206 0.031(4) 0.051(5) 0.070(6) -0.023(5) -0.017(4) 0.004(4)
C207 0.034(5) 0.039(4) 0.086(7) -0.015(4) -0.033(5) 0.006(4)
C212 0.037(4) 0.046(5) 0.058(5) -0.020(4) -0.025(4) 0.012(4)
C208 0.044(5) 0.037(4) 0.052(5) -0.008(4) -0.022(4) -0.001(4)
C301 0.036(4) 0.034(4) 0.038(4) -0.008(3) -0.017(3) 0.001(3)
C204 0.032(4) 0.035(4) 0.055(5) -0.013(4) -0.016(4) 0.002(3)
C304 0.042(4) 0.025(3) 0.044(4) 0.001(3) -0.025(4) 0.010(3)
C311 0.037(4) 0.035(4) 0.049(5) 0.001(4) -0.018(4) -0.002(3)
C312 0.045(5) 0.032(4) 0.087(7) -0.006(4) -0.041(5) 0.008(4)
C205 0.042(5) 0.048(5) 0.059(6) -0.016(4) -0.021(4) 0.008(4)
C303 0.036(4) 0.026(3) 0.043(4) -0.006(3) -0.021(3) 0.010(3)
C209 0.049(5) 0.056(5) 0.044(5) -0.018(4) -0.015(4) 0.010(4)
C302 0.044(5) 0.033(4) 0.039(4) -0.007(3) -0.025(4) 0.007(3)
C307 0.036(5) 0.046(5) 0.054(5) -0.006(4) -0.017(4) 0.001(4)
C202 0.044(5) 0.039(4) 0.050(5) -0.014(4) -0.028(4) 0.009(4)
C213 0.047(6) 0.070(7) 0.070(7) -0.038(5) -0.031(5) 0.014(5)
C203 0.032(4) 0.026(3) 0.047(4) -0.001(3) -0.018(3) 0.002(3)
C214 0.044(6) 0.103(10) 0.100(10) -0.052(8) -0.034(6) 0.005(6)
C313 0.050(7) 0.067(8) 0.195(19) 0.003(10) -0.069(10) 0.009(6)
C309 0.047(5) 0.047(5) 0.032(4) -0.011(3) -0.017(4) 0.004(4)
C314 0.051(9) 0.110(14) 0.26(3) 0.038(16) -0.065(14) -0.002(9)
I1 0.0336(3) 0.0459(3) 0.0441(3) -0.0107(2) -0.0149(2) 0.0054(2)
Pd1 0.0293(3) 0.0302(3) 0.0381(3) -0.0066(2) -0.0147(2) 0.0060(2)
N2 0.036(4) 0.046(4) 0.042(4) -0.018(3) -0.018(3) 0.016(3)
N3 0.051(4) 0.040(4) 0.044(4) -0.015(3) -0.020(3) 0.013(3)
C1 0.030(4) 0.031(4) 0.037(4) -0.006(3) -0.014(3) 0.008(3)
C12 0.040(4) 0.031(4) 0.044(4) -0.014(3) -0.016(4) 0.002(3)
C9 0.069(7) 0.055(5) 0.052(5) -0.022(4) -0.039(5) 0.020(5)
C11 0.048(5) 0.028(4) 0.049(5) -0.002(3) -0.029(4) 0.005(3)
C13 0.031(4) 0.031(4) 0.045(4) -0.008(3) -0.015(3) 0.001(3)
C2 0.037(4) 0.028(4) 0.046(4) -0.005(3) -0.024(4) 0.008(3)
C14 0.030(4) 0.058(6) 0.057(5) -0.006(4) -0.014(4) 0.005(4)
C3 0.030(4) 0.030(4) 0.044(4) -0.007(3) -0.014(3) 0.008(3)
C8 0.034(4) 0.051(5) 0.047(5) -0.007(4) -0.014(4) 0.003(4)
C5 0.033(4) 0.049(5) 0.055(5) -0.019(4) -0.021(4) 0.000(4)
C6 0.046(6) 0.064(6) 0.066(6) -0.019(5) -0.027(5) 0.006(5)
C7 0.027(4) 0.067(6) 0.053(5) -0.009(5) -0.011(4) -0.003(4)
N1 0.037(4) 0.033(3) 0.042(4) -0.012(3) -0.024(3) 0.016(3)
C4 0.025(4) 0.035(4) 0.040(4) -0.005(3) -0.006(3) 0.003(3)

loop_
_atom_type_symbol
_atom_type_description
_atom_type_scat_dispersion_real
_atom_type_scat_dispersion_imag
_atom_type_scat_source
C C 0.0033 0.0016 'International Tables Vol C Tables 4.2.6.8 and 6.1.1.4'
I I -0.4742 1.8119 'International Tables Vol C Tables 4.2.6.8 and 6.1.1.4'
N N 0.0061 0.0033 'International Tables Vol C Tables 4.2.6.8 and 6.1.1.4'
Pd Pd -0.9988 1.0072 'International Tables Vol C Tables 4.2.6.8 and 6.1.1.4'
H H 0 0 'International Tables Vol C Tables 4.2.6.8 and 6.1.1.4'

loop_
_exptl_crystal_face_index_h
_exptl_crystal_face_index_k
_exptl_crystal_face_index_l
_exptl_crystal_face_perp_dist
30 -3 8 0.1566
30 3 -1 0.1358
-4 12 30 0.164
-2 6 30 0.2162
-20 -5 -30 0.1573
-30 12 -4 0.1473
-30 2 1 0.2273
0 -30 -3 0.2793

loop_
_geom_angle_atom_site_label_1
_geom_angle_atom_site_label_2
_geom_angle_atom_site_label_3
_geom_angle
_geom_angle_site_symmetry_3
Pd3 I3 Pd2 87.33(3) .
Pd2 I2 Pd3 88.04(3) .
C201 Pd2 C204 80.7(3) .
C201 Pd2 I2 175.1(2) .
C204 Pd2 I2 94.9(3) .
C201 Pd2 I3 97.8(2) .
C204 Pd2 I3 176.1(2) .
I2 Pd2 I3 86.72(3) .
C301 Pd3 C304 81.1(3) .
C301 Pd3 I3 176.3(2) .
C304 Pd3 I3 95.3(3) .
C301 Pd3 I2 96.8(2) .
C304 Pd3 I2 172.3(2) .
I3 Pd3 I2 86.61(3) .
N302 N303 C302 113.3(7) .
N302 N303 C309 118.6(7) .
C302 N303 C309 128.1(7) .
N303 N302 N301 102.4(6) .
N302 N301 C301 115.0(7) .
N302 N301 C303 125.5(7) .
C301 N301 C303 119.3(7) .
N201 C201 C202 104.8(8) .
N201 C201 Pd2 112.2(6) .
C202 C201 Pd2 142.9(6) .
N202 N201 C201 115.1(7) .
N202 N201 C203 124.1(7) .
C201 N201 C203 120.9(7) .
N203 N202 N201 102.8(7) .
C305 C306 C307 120.9(9) .
C305 C306 H306 119.5 .
C307 C306 H306 119.5 .
N202 N203 C202 113.3(7) .
N202 N203 C209 118.8(7) .
C202 N203 C209 127.9(8) .
C306 C305 C304 121.2(9) .
C306 C305 H305 119.4 .
C304 C305 H305 119.4 .
C202 C211 C212 113.7(7) .
C202 C211 H21A 108.8 .
C212 C211 H21A 108.8 .
C202 C211 H21B 108.8 .
C212 C211 H21B 108.8 .
H21A C211 H21B 107.7 .
C303 C308 C307 118.9(9) .
C303 C308 H308 120.6 .
C307 C308 H308 120.6 .
C207 C206 C205 121.4(9) .
C207 C206 H206 119.3 .
C205 C206 H206 119.3 .
C206 C207 C208 118.9(8) .
C206 C207 H207 120.5 .
C208 C207 H207 120.5 .
C213 C212 C211 112.0(8) .
C213 C212 H21C 109.2 .
C211 C212 H21C 109.2 .
C213 C212 H21D 109.2 .
C211 C212 H21D 109.2 .
H21C C212 H21D 107.9 .
C203 C208 C207 118.5(9) .
C203 C208 H208 120.7 .
C207 C208 H208 120.7 .
N301 C301 C302 102.1(7) .
N301 C301 Pd3 113.2(6) .
C302 C301 Pd3 144.6(6) .
C205 C204 C203 117.5(8) .
C205 C204 Pd2 128.9(7) .
C203 C204 Pd2 113.6(6) .
C305 C304 C303 115.5(8) .
C305 C304 Pd3 130.2(7) .
C303 C304 Pd3 114.2(6) .
C312 C311 C302 113.7(7) .
C312 C311 H31A 108.8 .
C302 C311 H31A 108.8 .
C312 C311 H31B 108.8 .
C302 C311 H31B 108.8 .
H31A C311 H31B 107.7 .
C311 C312 C313 114.0(8) .
C311 C312 H31C 108.8 .
C313 C312 H31C 108.8 .
C311 C312 H31D 108.8 .
C313 C312 H31D 108.8 .
H31C C312 H31D 107.6 .
C204 C205 C206 119.9(10) .
C204 C205 H205 120 .
C206 C205 H205 120 .
C308 C303 N301 124.1(8) .
C308 C303 C304 124.1(8) .
N301 C303 C304 111.8(7) .
N203 C209 H20A 109.5 .
N203 C209 H20B 109.5 .
H20A C209 H20B 109.5 .
N203 C209 H20C 109.5 .
H20A C209 H20C 109.5 .
H20B C209 H20C 109.5 .
N303 C302 C301 107.2(7) .
N303 C302 C311 121.5(8) .
C301 C302 C311 131.3(8) .
C306 C307 C308 119.3(9) .
C306 C307 H307 120.4 .
C308 C307 H307 120.4 .
C201 C202 N203 104.1(7) .
C201 C202 C211 134.9(8) .
N203 C202 C211 121.1(8) .
C212 C213 C214 113.7(9) .
C212 C213 H21E 108.8 .
C214 C213 H21E 108.8 .
C212 C213 H21F 108.8 .
C214 C213 H21F 108.8 .
H21E C213 H21F 107.7 .
C208 C203 N201 123.7(8) .
C208 C203 C204 123.7(8) .
N201 C203 C204 112.6(7) .
C213 C214 H21G 109.5 .
C213 C214 H21H 109.5 .
H21G C214 H21H 109.5 .
C213 C214 H21I 109.5 .
H21G C214 H21I 109.5 .
H21H C214 H21I 109.5 .
C314 C313 C312 119.6(17) .
C314 C313 H31E 107.4 .
C312 C313 H31E 107.4 .
C314 C313 H31F 107.4 .
C312 C313 H31F 107.4 .
H31E C313 H31F 107 .
N303 C309 H30A 109.5 .
N303 C309 H30B 109.5 .
H30A C309 H30B 109.5 .
N303 C309 H30C 109.5 .
H30A C309 H30C 109.5 .
H30B C309 H30C 109.5 .
C313 C314 H31G 109.5 .
C313 C314 H31H 109.5 .
H31G C314 H31H 109.5 .
C313 C314 H31I 109.5 .
H31G C314 H31I 109.5 .
H31H C314 H31I 109.5 .
Pd1 I1 Pd1 93.50(3) 2_676
C1 Pd1 C4 80.6(3) .
C1 Pd1 I1 174.5(2) .
C4 Pd1 I1 95.7(2) .
C1 Pd1 I1 97.6(2) 2_676
C4 Pd1 I1 174.1(2) 2_676
I1 Pd1 I1 86.50(3) 2_676
N1 N2 N3 101.1(6) .
N2 N3 C2 113.3(7) .
N2 N3 C9 117.3(8) .
C2 N3 C9 129.4(8) .
N1 C1 C2 100.8(7) .
N1 C1 Pd1 113.9(6) .
C2 C1 Pd1 145.2(6) .
C13 C12 C11 111.0(7) .
C13 C12 H12A 109.4 .
C11 C12 H12A 109.4 .
C13 C12 H12B 109.4 .
C11 C12 H12B 109.4 .
H12A C12 H12B 108 .
N3 C9 H9A 109.5 .
N3 C9 H9B 109.5 .
H9A C9 H9B 109.5 .
N3 C9 H9C 109.5 .
H9A C9 H9C 109.5 .
H9B C9 H9C 109.5 .
C2 C11 C12 113.3(7) .
C2 C11 H11A 108.9 .
C12 C11 H11A 108.9 .
C2 C11 H11B 108.9 .
C12 C11 H11B 108.9 .
H11A C11 H11B 107.7 .
C12 C13 C14 112.1(7) .
C12 C13 H13A 109.2 .
C14 C13 H13A 109.2 .
C12 C13 H13B 109.2 .
C14 C13 H13B 109.2 .
H13A C13 H13B 107.9 .
N3 C2 C1 107.6(7) .
N3 C2 C11 121.6(8) .
C1 C2 C11 130.7(8) .
C13 C14 H14A 109.5 .
C13 C14 H14B 109.5 .
H14A C14 H14B 109.5 .
C13 C14 H14C 109.5 .
H14A C14 H14C 109.5 .
H14B C14 H14C 109.5 .
C8 C3 C4 125.4(8) .
C8 C3 N1 123.1(8) .
C4 C3 N1 111.5(7) .
C3 C8 C7 117.0(9) .
C3 C8 H8 121.5 .
C7 C8 H8 121.5 .
C4 C5 C6 119.8(9) .
C4 C5 H5 120.1 .
C6 C5 H5 120.1 .
C7 C6 C5 122.3(10) .
C7 C6 H6 118.8 .
C5 C6 H6 118.8 .
C6 C7 C8 119.6(9) .
C6 C7 H7 120.2 .
C8 C7 H7 120.2 .
N2 N1 C1 117.2(7) .
N2 N1 C3 123.9(7) .
C1 N1 C3 118.9(7) .
C3 C4 C5 115.8(7) .
C3 C4 Pd1 115.1(6) .
C5 C4 Pd1 129.0(6) .

loop_
_geom_bond_atom_site_label_1
_geom_bond_atom_site_label_2
_geom_bond_distance
_geom_bond_site_symmetry_2
I3 Pd3 2.6683(9) .
I3 Pd2 2.7045(9) .
I2 Pd2 2.6482(10) .
I2 Pd3 2.6901(9) .
Pd2 C201 2.010(9) .
Pd2 C204 2.047(8) .
Pd3 C301 1.979(8) .
Pd3 C304 2.031(8) .
N303 N302 1.327(10) .
N303 C302 1.367(10) .
N303 C309 1.444(11) .
N302 N301 1.348(10) .
N301 C301 1.384(10) .
N301 C303 1.401(11) .
C201 N201 1.354(10) .
C201 C202 1.370(13) .
N201 N202 1.324(10) .
N201 C203 1.391(11) .
N202 N203 1.309(10) .
C306 C305 1.387(13) .
C306 C307 1.392(15) .
C306 H306 0.93 .
N203 C202 1.405(11) .
N203 C209 1.465(12) .
C305 C304 1.403(12) .
C305 H305 0.93 .
C211 C202 1.465(12) .
C211 C212 1.560(13) .
C211 H21A 0.97 .
C211 H21B 0.97 .
C308 C303 1.359(12) .
C308 C307 1.395(13) .
C308 H308 0.93 .
C206 C207 1.377(16) .
C206 C205 1.425(14) .
C206 H206 0.93 .
C207 C208 1.403(14) .
C207 H207 0.93 .
C212 C213 1.505(13) .
C212 H21C 0.97 .
C212 H21D 0.97 .
C208 C203 1.382(12) .
C208 H208 0.93 .
C301 C302 1.389(12) .
C204 C205 1.372(13) .
C204 C203 1.398(13) .
C304 C303 1.417(12) .
C311 C312 1.517(11) .
C311 C302 1.520(12) .
C311 H31A 0.97 .
C311 H31B 0.97 .
C312 C313 1.527(15) .
C312 H31C 0.97 .
C312 H31D 0.97 .
C205 H205 0.93 .
C209 H20A 0.96 .
C209 H20B 0.96 .
C209 H20C 0.96 .
C307 H307 0.93 .
C213 C214 1.513(15) .
C213 H21E 0.97 .
C213 H21F 0.97 .
C214 H21G 0.96 .
C214 H21H 0.96 .
C214 H21I 0.96 .
C313 C314 1.33(3) .
C313 H31E 0.97 .
C313 H31F 0.97 .
C309 H30A 0.96 .
C309 H30B 0.96 .
C309 H30C 0.96 .
C314 H31G 0.96 .
C314 H31H 0.96 .
C314 H31I 0.96 .
I1 Pd1 2.6539(9) .
I1 Pd1 2.6842(8) 2_676
Pd1 C1 1.983(8) .
Pd1 C4 2.034(8) .
Pd1 I1 2.6842(8) 2_676
N2 N1 1.325(10) .
N2 N3 1.330(11) .
N3 C2 1.350(12) .
N3 C9 1.471(12) .
C1 N1 1.365(10) .
C1 C2 1.385(11) .
C12 C13 1.497(11) .
C12 C11 1.559(11) .
C12 H12A 0.97 .
C12 H12B 0.97 .
C9 H9A 0.96 .
C9 H9B 0.96 .
C9 H9C 0.96 .
C11 C2 1.511(11) .
C11 H11A 0.97 .
C11 H11B 0.97 .
C13 C14 1.528(12) .
C13 H13A 0.97 .
C13 H13B 0.97 .
C14 H14A 0.96 .
C14 H14B 0.96 .
C14 H14C 0.96 .
C3 C8 1.381(12) .
C3 C4 1.393(12) .
C3 N1 1.426(11) .
C8 C7 1.396(14) .
C8 H8 0.93 .
C5 C4 1.394(12) .
C5 C6 1.399(14) .
C5 H5 0.93 .
C6 C7 1.363(15) .
C6 H6 0.93 .
C7 H7 0.93 .
